data_7211891
loop_
_publ_author_name
'Xu, Jiao'
'Pan, Zhaorui'
'Wang, Tianwei'
'Li, Yizhi'
'Guo, Zijian'
'Batten, Stuart R.'
'Zheng, Hegen'

_publ_section_title
;
 Syntheses, structures, photoluminescence and magnetic properties of five
 compounds with 1,3,5-benzenetricarboxylate acid and imidazole ligands
;
_journal_issue 2
_journal_name_full CrystEngComm
_journal_page_first 612
_journal_paper_doi 10.1039/b916222d
_journal_volume 12
_journal_year 2010
_chemical_formula_sum 'C24 H21 N6 O10 Zn2'
_chemical_formula_weight 684.21
_chemical_name_systematic
;
?
;
_space_group_IT_number 14
_symmetry_cell_setting monoclinic
_symmetry_space_group_name_Hall '-P 2ybc'
_symmetry_space_group_name_H-M 'P 1 21/c 1'
_atom_sites_solution_hydrogens geom
_atom_sites_solution_primary direct
_atom_sites_solution_secondary difmap
_audit_creation_method SHELXL-97
_cell_angle_alpha 90.00
_cell_angle_beta 95.299(4)
_cell_angle_gamma 90.00
_cell_formula_units_Z 4
_cell_length_a 10.666(2)
_cell_length_b 16.748(3)
_cell_length_c 14.201(3)
_cell_measurement_temperature 293(2)
_cell_volume 2525.9(8)
_computing_cell_refinement 'Bruker SMART'
_computing_data_collection 'Bruker SMART'
_computing_data_reduction 'Bruker SAINT'
_computing_molecular_graphics 'Bruker SHELXTL'
_computing_publication_material 'Bruker SHELXTL'
_computing_structure_refinement 'SHELXL-97 (Sheldrick, 1997)'
_computing_structure_solution 'SHELXS-97 (Sheldrick, 1990)'
_diffrn_ambient_temperature 293(2)
_diffrn_measured_fraction_theta_full 0.994
_diffrn_measured_fraction_theta_max 0.994
_diffrn_measurement_device_type 'CCD area detector'
_diffrn_measurement_method 'phi and omega scans'
_diffrn_radiation_monochromator graphite
_diffrn_radiation_source 'fine-focus sealed tube'
_diffrn_radiation_type MoK\a
_diffrn_radiation_wavelength 0.71073
_diffrn_reflns_av_R_equivalents 0.0548
_diffrn_reflns_av_sigmaI/netI 0.0792
_diffrn_reflns_limit_h_max 11
_diffrn_reflns_limit_h_min -13
_diffrn_reflns_limit_k_max 15
_diffrn_reflns_limit_k_min -20
_diffrn_reflns_limit_l_max 17
_diffrn_reflns_limit_l_min -17
_diffrn_reflns_number 13481
_diffrn_reflns_theta_full 25.99
_diffrn_reflns_theta_max 25.99
_diffrn_reflns_theta_min 1.88
_exptl_absorpt_coefficient_mu 1.972
_exptl_absorpt_correction_T_max 0.8
_exptl_absorpt_correction_T_min 0.6
_exptl_absorpt_correction_type multi-scan
_exptl_absorpt_process_details 'SADABS; Bruker, 2000'
_exptl_crystal_colour colorless
_exptl_crystal_density_diffrn 1.799
_exptl_crystal_density_method 'not measured'
_exptl_crystal_description 'block '
_exptl_crystal_F_000 1388
_exptl_crystal_size_max 0.24
_exptl_crystal_size_mid 0.18
_exptl_crystal_size_min 0.10
_refine_diff_density_max 0.615
_refine_diff_density_min -2.500
_refine_diff_density_rms 0.134
_refine_ls_extinction_method none
_refine_ls_goodness_of_fit_ref 1.037
_refine_ls_hydrogen_treatment constr
_refine_ls_matrix_type full
_refine_ls_number_parameters 370
_refine_ls_number_reflns 4933
_refine_ls_number_restraints 2
_refine_ls_restrained_S_all 1.037
_refine_ls_R_factor_all 0.0754
_refine_ls_R_factor_gt 0.0538
_refine_ls_shift/su_max 0.001
_refine_ls_shift/su_mean 0.000
_refine_ls_structure_factor_coef Fsqd
_refine_ls_weighting_details 'calc w=1/[\s^2^(Fo^2^)+(0.0807P)^2^+0.0000P] where P=(Fo^2^+2Fc^2^)/3'
_refine_ls_weighting_scheme calc
_refine_ls_wR_factor_gt 0.1541
_refine_ls_wR_factor_ref 0.1613
_reflns_number_gt 3419
_reflns_number_total 4933
_reflns_threshold_expression >2sigma(I)
_cod_data_source_file b916222d.txt
_cod_data_source_block 80927bm
_cod_depositor_comments
;
The following automatic conversions were performed:

'_symmetry_cell_setting' value 'Monoclinic' changed to 'monoclinic'
according to /home/saulius/struct/CIF-dictionaries/cif_core.dic
dictionary named 'cif_core.dic' version 2.4.2 from 2011-04-26.

Automatic conversion script
Id: cif_fix_values 1891 2012-01-12 08:04:46Z andrius 
;
_cod_original_sg_symbol_H-M 'P2(1)/c '
_cod_database_code 7211891

loop_
_symmetry_equiv_pos_as_xyz
'x, y, z'
'-x, y+1/2, -z+1/2'
'-x, -y, -z'
'x, -y-1/2, z-1/2'

loop_
_atom_site_label
_atom_site_type_symbol
_atom_site_fract_x
_atom_site_fract_y
_atom_site_fract_z
_atom_site_U_iso_or_equiv
_atom_site_adp_type
_atom_site_occupancy
_atom_site_symmetry_multiplicity
_atom_site_calc_flag
_atom_site_refinement_flags
C1 C 0.9659(5) 0.2299(3) 0.6563(4) 0.0237(12) Uani 1 1 d .
C2 C 1.0779(5) 0.1896(3) 0.6796(4) 0.0266(13) Uani 1 1 d .
H2 H 1.0768 0.1343 0.6856 0.032 Uiso 1 1 calc R
C3 C 1.1899(5) 0.2294(3) 0.6941(4) 0.0235(12) Uani 1 1 d .
C4 C 1.1921(5) 0.3103(3) 0.6881(4) 0.0283(13) Uani 1 1 d .
H4 H 1.2683 0.3373 0.6991 0.034 Uiso 1 1 calc R
C5 C 1.0804(5) 0.3538(3) 0.6653(4) 0.0260(13) Uani 1 1 d .
C6 C 0.9683(5) 0.3126(3) 0.6492(4) 0.0258(13) Uani 1 1 d .
H6 H 0.8938 0.3404 0.6336 0.031 Uiso 1 1 calc R
C7 C 0.8437(6) 0.1865(3) 0.6415(4) 0.0293(13) Uani 1 1 d .
C8 C 1.0830(6) 0.4433(3) 0.6655(4) 0.0321(14) Uani 1 1 d .
C9 C 0.9611(5) 0.6552(3) 0.6018(4) 0.0284(13) Uani 1 1 d .
H9 H 0.9208 0.6062 0.6057 0.034 Uiso 1 1 calc R
C10 C 0.9938(5) 0.7830(3) 0.5792(4) 0.0316(14) Uani 1 1 d .
H10 H 0.9821 0.8369 0.5652 0.038 Uiso 1 1 calc RD
C11 C 1.1031(6) 0.7476(3) 0.6061(4) 0.0342(14) Uani 1 1 d .
H11 H 1.1809 0.7730 0.6143 0.041 Uiso 1 1 calc R
C12 C 0.7150(5) 0.8087(3) 0.5723(4) 0.0260(13) Uani 1 1 d .
H12 H 0.7640 0.8515 0.5955 0.031 Uiso 1 1 calc R
C13 C 0.7698(5) 0.7361(3) 0.5553(4) 0.0238(12) Uani 1 1 d .
C14 C 0.6965(5) 0.6720(3) 0.5194(4) 0.0263(13) Uani 1 1 d .
H14 H 0.7332 0.6228 0.5092 0.032 Uiso 1 1 calc R
C15 C 0.5689(5) 0.6830(3) 0.4995(4) 0.0250(12) Uani 1 1 d .
C16 C 0.5119(5) 0.7537(3) 0.5178(4) 0.0261(13) Uani 1 1 d .
H16 H 0.4252 0.7596 0.5060 0.031 Uiso 1 1 calc R
C17 C 0.5863(5) 0.8166(3) 0.5543(4) 0.0238(12) Uani 1 1 d .
C18 C 0.5379(5) 0.5600(3) 0.4039(4) 0.0256(12) Uani 1 1 d .
H18 H 0.6222 0.5532 0.3938 0.031 Uiso 1 1 calc R
C19 C 0.3394(6) 0.5437(3) 0.3998(4) 0.0323(14) Uani 1 1 d .
H19 H 0.2590 0.5230 0.3855 0.039 Uiso 1 1 calc R
C20 C 0.3676(5) 0.6085(3) 0.4544(4) 0.0311(14) Uani 1 1 d .
H20 H 0.3114 0.6398 0.4847 0.037 Uiso 1 1 calc R
C21 C 0.4119(6) 0.9165(3) 0.5382(4) 0.0329(14) Uani 1 1 d .
H21 H 0.3606 0.8937 0.4889 0.039 Uiso 1 1 calc R
C22 C 0.3889(6) 0.9829(3) 0.5859(4) 0.0354(15) Uani 1 1 d .
H22 H 0.3175 1.0146 0.5743 0.043 Uiso 1 1 calc R
C23 C 0.5666(6) 0.9396(3) 0.6466(4) 0.0301(13) Uani 1 1 d .
H23 H 0.6420 0.9342 0.6846 0.036 Uiso 1 1 calc R
C24 C 1.3112(6) 0.1868(4) 0.7188(4) 0.0376(16) Uani 1 1 d .
N1 N 1.0825(4) 0.6664(3) 0.6202(3) 0.0290(11) Uani 1 1 d .
N2 N 0.9014(4) 0.7254(3) 0.5760(3) 0.0245(10) Uani 1 1 d .
N3 N 0.4948(4) 0.6192(3) 0.4564(3) 0.0237(10) Uani 1 1 d .
N4 N 0.4475(4) 0.5132(3) 0.3689(3) 0.0279(11) Uani 1 1 d .
N5 N 0.5266(4) 0.8887(3) 0.5766(3) 0.0262(11) Uani 1 1 d .
N6 N 0.4854(4) 0.9980(3) 0.6544(3) 0.0306(11) Uani 1 1 d .
O1 O 0.8421(4) 0.1129(2) 0.6710(3) 0.0318(10) Uani 1 1 d .
O2 O 0.7507(4) 0.2202(3) 0.6028(4) 0.0511(13) Uani 1 1 d .
O3 O 1.3044(4) 0.1141(2) 0.7446(3) 0.0430(11) Uani 1 1 d .
O4 O 1.4116(5) 0.2219(3) 0.7146(4) 0.0708(17) Uani 1 1 d .
O5 O 0.9830(4) 0.4816(3) 0.6549(4) 0.0606(15) Uani 1 1 d .
O6 O 1.1924(4) 0.4760(2) 0.6779(3) 0.0381(11) Uani 1 1 d .
O7 O 1.3699(3) 0.6228(2) 0.6875(3) 0.0305(9) Uani 1 1 d .
O8 O 0.3708(4) 0.8002(2) 0.7375(3) 0.0762(17) Uani 1 1 d .
H8A H 0.4150 0.7859 0.7876 0.114 Uiso 1 1 d R
H8C H 0.3772 0.7655 0.6946 0.114 Uiso 1 1 d R
O9 O 0.9013(4) 0.9769(2) 0.5658(3) 0.138(4) Uani 1 1 d R
H9A H 0.9413 1.0089 0.6041 0.207 Uiso 1 1 d RD
H9C H 0.8947 0.9971 0.5106 0.207 Uiso 1 1 d R
O10 O 0.1538(7) 0.9368(3) 0.6855(5) 0.138 Uani 1 1 d .
H10A H 0.0944 0.9277 0.6427 0.207 Uiso 1 1 d R
H10C H 0.1335 0.9754 0.7197 0.207 Uiso 1 1 d R
Zn1 Zn 1.19736(6) 0.59110(4) 0.69710(5) 0.0283(2) Uani 1 1 d .
Zn2 Zn 1.52572(6) 0.56977(4) 0.73184(5) 0.0252(2) Uani 1 1 d .

loop_
_atom_site_aniso_label
_atom_site_aniso_U_11
_atom_site_aniso_U_22
_atom_site_aniso_U_33
_atom_site_aniso_U_23
_atom_site_aniso_U_13
_atom_site_aniso_U_12
C1 0.028(3) 0.017(3) 0.025(3) 0.000(2) -0.001(2) 0.001(2)
C2 0.031(3) 0.017(3) 0.031(3) 0.002(2) 0.002(3) 0.007(2)
C3 0.023(3) 0.023(3) 0.024(3) 0.000(2) 0.002(2) 0.006(2)
C4 0.020(3) 0.035(3) 0.030(3) 0.001(3) 0.000(2) -0.002(2)
C5 0.027(3) 0.020(3) 0.030(3) 0.003(2) -0.001(3) 0.003(2)
C6 0.018(3) 0.022(3) 0.036(3) 0.002(2) -0.003(2) 0.005(2)
C7 0.029(3) 0.025(3) 0.034(3) -0.002(3) 0.004(3) -0.001(2)
C8 0.034(4) 0.017(3) 0.045(4) -0.001(3) 0.004(3) -0.002(2)
C9 0.026(3) 0.025(3) 0.032(3) 0.000(2) -0.005(3) 0.003(2)
C10 0.028(3) 0.023(3) 0.043(4) 0.005(3) -0.001(3) -0.003(2)
C11 0.026(3) 0.035(4) 0.042(4) 0.002(3) -0.001(3) -0.003(3)
C12 0.028(3) 0.021(3) 0.028(3) -0.002(2) 0.001(3) 0.000(2)
C13 0.021(3) 0.024(3) 0.026(3) 0.003(2) -0.002(2) 0.003(2)
C14 0.028(3) 0.021(3) 0.029(3) -0.004(2) 0.001(3) 0.005(2)
C15 0.026(3) 0.024(3) 0.025(3) 0.001(2) -0.002(2) 0.000(2)
C16 0.023(3) 0.027(3) 0.027(3) -0.001(2) -0.005(2) 0.002(2)
C17 0.028(3) 0.020(3) 0.024(3) -0.001(2) 0.003(2) 0.005(2)
C18 0.022(3) 0.021(3) 0.033(3) -0.003(2) -0.003(3) 0.000(2)
C19 0.025(3) 0.028(3) 0.043(4) 0.001(3) -0.001(3) -0.003(2)
C20 0.025(3) 0.027(3) 0.040(4) -0.003(3) -0.001(3) 0.004(2)
C21 0.026(3) 0.031(3) 0.040(4) -0.006(3) -0.007(3) 0.005(2)
C22 0.030(4) 0.032(3) 0.043(4) -0.002(3) -0.005(3) 0.010(3)
C23 0.032(3) 0.025(3) 0.032(3) -0.005(2) -0.004(3) 0.005(3)
C24 0.031(4) 0.052(4) 0.028(3) 0.000(3) -0.002(3) 0.012(3)
N1 0.026(3) 0.023(3) 0.036(3) -0.001(2) -0.004(2) 0.006(2)
N2 0.023(3) 0.020(2) 0.029(3) -0.0029(19) -0.001(2) 0.0023(19)
N3 0.022(3) 0.021(2) 0.028(3) 0.0003(19) -0.002(2) 0.0039(19)
N4 0.030(3) 0.019(2) 0.034(3) 0.000(2) -0.001(2) 0.000(2)
N5 0.025(3) 0.021(2) 0.032(3) -0.003(2) -0.006(2) 0.0026(19)
N6 0.029(3) 0.025(3) 0.037(3) -0.004(2) -0.002(2) 0.008(2)
O1 0.039(3) 0.019(2) 0.037(2) -0.0003(17) 0.006(2) -0.0059(17)
O2 0.025(2) 0.037(3) 0.088(4) 0.014(2) -0.014(2) -0.0010(19)
O3 0.036(3) 0.030(2) 0.061(3) 0.003(2) -0.007(2) 0.017(2)
O4 0.025(3) 0.070(4) 0.117(5) 0.028(3) 0.001(3) 0.007(2)
O5 0.030(3) 0.024(2) 0.126(5) 0.006(3) 0.000(3) 0.0039(19)
O6 0.028(2) 0.018(2) 0.068(3) -0.005(2) 0.004(2) -0.0018(17)
O7 0.019(2) 0.026(2) 0.046(2) -0.0016(18) -0.0020(19) -0.0020(16)
O8 0.088(5) 0.066(4) 0.073(4) -0.007(3) -0.002(3) 0.000(3)
O9 0.218(10) 0.041(4) 0.166(8) -0.018(4) 0.081(7) 0.005(5)
O10 0.209 0.055 0.158 -0.018 0.055 0.001
Zn1 0.0210(4) 0.0204(4) 0.0423(4) -0.0024(3) -0.0032(3) 0.0017(3)
Zn2 0.0228(4) 0.0204(4) 0.0317(4) -0.0001(3) -0.0014(3) -0.0050(3)

loop_
_atom_type_symbol
_atom_type_description
_atom_type_scat_dispersion_real
_atom_type_scat_dispersion_imag
_atom_type_scat_source
C C 0.0033 0.0016 'International Tables Vol C Tables 4.2.6.8 and 6.1.1.4'
H H 0.0000 0.0000 'International Tables Vol C Tables 4.2.6.8 and 6.1.1.4'
N N 0.0061 0.0033 'International Tables Vol C Tables 4.2.6.8 and 6.1.1.4'
O O 0.0106 0.0060 'International Tables Vol C Tables 4.2.6.8 and 6.1.1.4'
Zn Zn 0.2839 1.4301 'International Tables Vol C Tables 4.2.6.8 and 6.1.1.4'

loop_
_geom_angle_atom_site_label_1
_geom_angle_atom_site_label_2
_geom_angle_atom_site_label_3
_geom_angle
_geom_angle_site_symmetry_1
_geom_angle_site_symmetry_3
C2 C1 C6 118.8(5) . .
C2 C1 C7 121.3(5) . .
C6 C1 C7 119.9(5) . .
C3 C2 C1 121.4(5) . .
C3 C2 H2 119.3 . .
C1 C2 H2 119.3 . .
C4 C3 C2 119.8(5) . .
C4 C3 C24 118.2(5) . .
C2 C3 C24 122.0(5) . .
C3 C4 C5 120.8(5) . .
C3 C4 H4 119.6 . .
C5 C4 H4 119.6 . .
C6 C5 C4 118.7(5) . .
C6 C5 C8 121.1(5) . .
C4 C5 C8 120.1(5) . .
C5 C6 C1 120.5(5) . .
C5 C6 H6 119.7 . .
C1 C6 H6 119.7 . .
O2 C7 O1 123.1(5) . .
O2 C7 C1 119.9(5) . .
O1 C7 C1 117.0(5) . .
O5 C8 O6 123.6(5) . .
O5 C8 C5 120.1(5) . .
O6 C8 C5 116.3(5) . .
N1 C9 N2 110.9(5) . .
N1 C9 H9 124.6 . .
N2 C9 H9 124.6 . .
C11 C10 N2 107.6(5) . .
C11 C10 H10 126.2 . .
N2 C10 H10 126.2 . .
C10 C11 N1 109.3(5) . .
C10 C11 H11 125.4 . .
N1 C11 H11 125.4 . .
C13 C12 C17 118.9(5) . .
C13 C12 H12 120.5 . .
C17 C12 H12 120.5 . .
C12 C13 C14 120.6(5) . .
C12 C13 N2 120.2(5) . .
C14 C13 N2 119.2(5) . .
C15 C14 C13 118.8(5) . .
C15 C14 H14 120.6 . .
C13 C14 H14 120.6 . .
C16 C15 C14 121.7(5) . .
C16 C15 N3 119.4(5) . .
C14 C15 N3 118.9(5) . .
C15 C16 C17 118.6(5) . .
C15 C16 H16 120.7 . .
C17 C16 H16 120.7 . .
C12 C17 C16 121.3(5) . .
C12 C17 N5 120.1(5) . .
C16 C17 N5 118.5(5) . .
N4 C18 N3 112.0(5) . .
N4 C18 H18 124.0 . .
N3 C18 H18 124.0 . .
C20 C19 N4 109.5(5) . .
C20 C19 H19 125.2 . .
N4 C19 H19 125.2 . .
C19 C20 N3 106.5(5) . .
C19 C20 H20 126.7 . .
N3 C20 H20 126.7 . .
C22 C21 N5 106.2(5) . .
C22 C21 H21 126.9 . .
N5 C21 H21 126.9 . .
C21 C22 N6 110.5(5) . .
C21 C22 H22 124.7 . .
N6 C22 H22 124.7 . .
N6 C23 N5 111.4(5) . .
N6 C23 H23 124.3 . .
N5 C23 H23 124.3 . .
O4 C24 O3 122.9(6) . .
O4 C24 C3 120.1(6) . .
O3 C24 C3 117.0(6) . .
C9 N1 C11 106.1(5) . .
C9 N1 Zn1 124.1(4) . .
C11 N1 Zn1 126.4(4) . .
C9 N2 C10 106.2(5) . .
C9 N2 C13 126.1(5) . .
C10 N2 C13 127.6(5) . .
C18 N3 C20 106.4(5) . .
C18 N3 C15 125.7(5) . .
C20 N3 C15 127.8(5) . .
C18 N4 C19 105.6(5) . .
C18 N4 Zn2 122.1(4) . 3_766
C19 N4 Zn2 131.1(4) . 3_766
C23 N5 C21 106.7(5) . .
C23 N5 C17 125.9(5) . .
C21 N5 C17 127.1(5) . .
C23 N6 C22 105.1(5) . .
C23 N6 Zn2 126.5(4) . 2_756
C22 N6 Zn2 125.3(4) . 2_756
C7 O1 Zn1 119.1(3) . 2_746
C24 O3 Zn2 109.6(4) . 2_846
C8 O6 Zn1 117.0(4) . .
Zn1 O7 Zn2 130.2(2) . .
H8A O8 H8C 109.5 . .
H9A O9 H9C 109.5 . .
H10A O10 H10C 109.5 . .
O7 Zn1 O6 106.01(17) . .
O7 Zn1 O1 107.54(17) . 2_756
O6 Zn1 O1 107.94(17) . 2_756
O7 Zn1 N1 109.04(18) . .
O6 Zn1 N1 122.53(19) . .
O1 Zn1 N1 103.02(17) 2_756 .
O7 Zn2 O3 129.36(18) . 2_856
O7 Zn2 N6 114.79(18) . 2_746
O3 Zn2 N6 102.15(19) 2_856 2_746
O7 Zn2 N4 104.87(18) . 3_766
O3 Zn2 N4 101.04(19) 2_856 3_766
N6 Zn2 N4 100.21(18) 2_746 3_766

loop_
_geom_bond_atom_site_label_1
_geom_bond_atom_site_label_2
_geom_bond_distance
_geom_bond_site_symmetry_2
C1 C2 1.385(7) .
C1 C6 1.389(7) .
C1 C7 1.491(8) .
C2 C3 1.366(8) .
C2 H2 0.9300 .
C3 C4 1.358(7) .
C3 C24 1.490(8) .
C4 C5 1.409(7) .
C4 H4 0.9300 .
C5 C6 1.381(7) .
C5 C8 1.498(7) .
C6 H6 0.9300 .
C7 O2 1.226(7) .
C7 O1 1.302(6) .
C8 O5 1.243(7) .
C8 O6 1.286(7) .
C9 N1 1.311(7) .
C9 N2 1.370(7) .
C9 H9 0.9300 .
C10 C11 1.332(8) .
C10 N2 1.377(7) .
C10 H10 0.9300 .
C11 N1 1.395(7) .
C11 H11 0.9300 .
C12 C13 1.379(7) .
C12 C17 1.379(8) .
C12 H12 0.9300 .
C13 C14 1.396(7) .
C13 N2 1.419(7) .
C14 C15 1.377(8) .
C14 H14 0.9300 .
C15 C16 1.366(7) .
C15 N3 1.433(7) .
C16 C17 1.391(7) .
C16 H16 0.9300 .
C17 N5 1.414(6) .
C18 N4 1.305(7) .
C18 N3 1.347(7) .
C18 H18 0.9300 .
C19 C20 1.352(8) .
C19 N4 1.369(7) .
C19 H19 0.9300 .
C20 N3 1.366(7) .
C20 H20 0.9300 .
C21 C22 1.337(8) .
C21 N5 1.374(7) .
C21 H21 0.9300 .
C22 N6 1.373(7) .
C22 H22 0.9300 .
C23 N6 1.317(7) .
C23 N5 1.349(7) .
C23 H23 0.9300 .
C24 O4 1.229(8) .
C24 O3 1.275(7) .
N1 Zn1 2.009(5) .
N4 Zn2 2.033(4) 3_766
N6 Zn2 2.026(5) 2_756
O1 Zn1 1.992(4) 2_746
O3 Zn2 1.958(4) 2_846
O6 Zn1 1.946(4) .
O7 Zn1 1.932(4) .
O7 Zn2 1.938(4) .
O8 H8A 0.8507 .
O8 H8C 0.8494 .
O9 H9A 0.8501 .
O9 H9C 0.8500 .
O10 H10A 0.8501 .
O10 H10C 0.8500 .
Zn1 O1 1.992(4) 2_756
Zn2 O3 1.958(4) 2_856
Zn2 N6 2.026(5) 2_746
Zn2 N4 2.033(4) 3_766
